data_7158543
loop_
_publ_author_name
'Kaboudin, Babak'
'Moradi, Atieh'
'Esfandiari, Hesam'
'Daliri, Payam'
'Kazemi, Foad'
'Yanai, Hikaru'
'Aoyama, Hiroshi'

_publ_section_title
;
 ZnCl2-Mediated Stereo- and Chemoselective Synthesis of Vinylphosphonates
;
_journal_name_full 'Organic &amp; Biomolecular Chemistry'
_journal_paper_doi 10.1039/D2OB00037G
_journal_year 2022
_chemical_formula_moiety 'C19 H20 N O4 P'
_chemical_formula_sum 'C19 H20 N O4 P'
_chemical_formula_weight 357.33
_space_group_crystal_system triclinic
_space_group_IT_number 2
_space_group_name_Hall '-P 1'
_space_group_name_H-M_alt 'P -1'
_atom_sites_solution_hydrogens geom
_atom_sites_solution_primary dual
_audit_creation_date 2019-10-18
_audit_creation_method
;
Olex2 1.3-alpha
(compiled 2019.09.11 svn.r3662 for OlexSys, GUI svn.r5938)
;
_audit_update_record
;
2021-07-17 deposited with the CCDC.	2022-02-25 downloaded from the CCDC.
;
_cell_angle_alpha 102.427(3)
_cell_angle_beta 90.106(3)
_cell_angle_gamma 113.697(3)
_cell_formula_units_Z 2
_cell_length_a 8.872(2)
_cell_length_b 10.452(3)
_cell_length_c 10.957(3)
_cell_measurement_reflns_used 3876
_cell_measurement_temperature 90
_cell_measurement_theta_max 28.74
_cell_measurement_theta_min 2.52
_cell_volume 904.1(4)
_computing_cell_refinement 'APEX2 V2014.11-0 (Bruker AXS Inc.,2014)'
_computing_data_collection 'APEX2 V2014.11-0 (Bruker AXS Inc.,2014)'
_computing_data_reduction 'SAINT V8.34a (Bruker AXS Inc., 2013)'
_computing_molecular_graphics 'Platon (A.L.Spek, 2003)'
_computing_publication_material
;
pubCIF (Westrip, 2010) and enCIFer (Allen et al. 2004)
;
_computing_structure_refinement 'SHELXL-2014/7 (Sheldrick, 2014)'
_computing_structure_solution 'SHELXTL XT Intrinsic Phasing (Sheldrick, 2013)'
_diffrn_ambient_temperature 90
_diffrn_detector 'CCD area detector'
_diffrn_detector_area_resol_mean 8.333
_diffrn_detector_type 'Bruker SMART APEX II CCD area detector'
_diffrn_measured_fraction_theta_full 0.995
_diffrn_measured_fraction_theta_max 0.985
_diffrn_measurement_device 'Bruker SMART APEX II Ultra'
_diffrn_measurement_device_type 'Bruker APEX II CCD area detector'
_diffrn_measurement_method '\w and \f scans'
_diffrn_radiation_collimation '0.5 mm  '
_diffrn_radiation_monochromator 'Bruker Helios multilayered confocal mirror'
_diffrn_radiation_probe x-ray
_diffrn_radiation_type MoK\a
_diffrn_radiation_wavelength 0.71073
_diffrn_radiation_xray_symbol K-L~3~
_diffrn_reflns_av_R_equivalents 0.0241
_diffrn_reflns_av_unetI/netI 0.0324
_diffrn_reflns_Laue_measured_fraction_full 0.995
_diffrn_reflns_Laue_measured_fraction_max 0.985
_diffrn_reflns_limit_h_max 11
_diffrn_reflns_limit_h_min -11
_diffrn_reflns_limit_k_max 13
_diffrn_reflns_limit_k_min -13
_diffrn_reflns_limit_l_max 14
_diffrn_reflns_limit_l_min -14
_diffrn_reflns_number 9044
_diffrn_reflns_point_group_measured_fraction_full 0.995
_diffrn_reflns_point_group_measured_fraction_max 0.985
_diffrn_reflns_theta_full 25.000
_diffrn_reflns_theta_max 27.477
_diffrn_reflns_theta_min 1.913
_diffrn_source 'rotating-anode X-ray tube'
_diffrn_source_target Mo
_diffrn_source_type 'Bruker TXS fine-focus Turbo X-ray Source'
_diffrn_standards_number 0
_exptl_absorpt_coefficient_mu 0.175
_exptl_absorpt_correction_T_max 1.0000
_exptl_absorpt_correction_T_min 0.8678
_exptl_absorpt_correction_type none
_exptl_absorpt_process_details
;
SADABS-2016/2 (Bruker,2016/2) was used for absorption correction.
wR2(int) was 0.0684 before and 0.0344 after correction.
The Ratio of minimum to maximum transmission is 0.8678.
The \l/2 correction factor is Not present.
;
_exptl_crystal_colour colourless
_exptl_crystal_colour_primary colourless
_exptl_crystal_density_diffrn 1.312
_exptl_crystal_description block
_exptl_crystal_F_000 376
_exptl_crystal_size_max 0.305
_exptl_crystal_size_mid 0.228
_exptl_crystal_size_min 0.221
_refine_diff_density_max 0.536
_refine_diff_density_min -0.496
_refine_diff_density_rms 0.055
_refine_ls_extinction_method none
_refine_ls_goodness_of_fit_ref 1.048
_refine_ls_hydrogen_treatment constr
_refine_ls_matrix_type full
_refine_ls_number_parameters 228
_refine_ls_number_reflns 4093
_refine_ls_number_restraints 156
_refine_ls_restrained_S_all 1.111
_refine_ls_R_factor_all 0.0562
_refine_ls_R_factor_gt 0.0418
_refine_ls_shift/su_max 0.000
_refine_ls_shift/su_mean 0.000
_refine_ls_structure_factor_coef Fsqd
_refine_ls_weighting_details 'w=1/[\s^2^(Fo^2^)+(0.0457P)^2^+0.6442P] where P=(Fo^2^+2Fc^2^)/3'
_refine_ls_weighting_scheme calc
_refine_ls_wR_factor_gt 0.0995
_refine_ls_wR_factor_ref 0.1096
_reflns_Friedel_coverage 0.000
_reflns_number_gt 3310
_reflns_number_total 4093
_reflns_threshold_expression 'I > 2\s(I)'
_cod_data_source_file d2ob00037g2.cif
_cod_data_source_block p-1
_cod_original_cell_volume 904.2(4)
_cod_database_code 7158543
_publcif_datablock.id {6a67144f-ef50-4748-b6d1-20533f7cf274}

_shelx_shelxl_version_number 2016/6
_audit_contact_letter
;
 ?
;
_shelx_space_group_comment
;
The symmetry employed for this shelxl refinement is uniquely defined
by the following loop, which should always be used as a source of
symmetry information in preference to the above space-group names.
They are only intended as comments.
;
_shelx_estimated_absorpt_t_max 0.962
_shelx_estimated_absorpt_t_min 0.949
_olex2_refinement_description
;
1. Fixed Uiso
 At 1.2 times of:
  All C(H) groups, All C(H,H) groups
 At 1.5 times of:
  All C(H,H,H) groups
2. Uiso/Uaniso restraints and constraints
All non-hydrogen atoms have similar U: within 2A with sigma of 0.001 and sigma
for terminal atoms of 0.002 within 2A
3.a Secondary CH2 refined with riding coordinates:
 C16(H16A,H16B), C18(H18A,H18B)
3.b Aromatic/amide H refined with riding coordinates:
 C2(H2), C9(H9), C11(H11), C15(H15), C5(H5), C12(H12), C7(H7), C13(H13),
 C6(H6), C14(H14)
3.c Idealised Me refined as rotating group:
 C19(H19A,H19B,H19C), C17(H17A,H17B,H17C)
;
_olex2_submission_special_instructions 'No special instructions were received'
_publcif_funding_html
;
;

loop_
_space_group_symop_operation_xyz
'x, y, z'
'-x, -y, -z'

loop_
_atom_site_label
_atom_site_type_symbol
_atom_site_fract_x
_atom_site_fract_y
_atom_site_fract_z
_atom_site_U_iso_or_equiv
_atom_site_adp_type
_atom_site_occupancy
_atom_site_site_symmetry_order
_atom_site_calc_flag
_atom_site_refinement_flags_posn
_atom_site_refinement_flags_adp
_atom_site_refinement_flags_occupancy
_atom_site_disorder_assembly
_atom_site_disorder_group
P1 P 1.08390(6) 0.71252(5) 0.75841(4) 0.01879(12) Uani 1 1 d . U . . .
O2 O 1.13454(15) 0.64661(13) 0.85958(11) 0.0216(2) Uani 1 1 d . U . . .
O4 O 1.13850(16) 0.87432(13) 0.82954(11) 0.0238(3) Uani 1 1 d . U . . .
O3 O 1.14278(16) 0.68762(14) 0.63419(11) 0.0234(3) Uani 1 1 d . U . . .
O1 O 0.33630(16) 0.18864(13) 0.33967(11) 0.0243(3) Uani 1 1 d . U . . .
N1 N 0.7468(2) 0.72794(17) 0.95060(14) 0.0260(3) Uani 1 1 d . U . . .
C1 C 0.8627(2) 0.62942(18) 0.75324(15) 0.0189(3) Uani 1 1 d . U . . .
C2 C 0.7759(2) 0.52514(18) 0.65106(15) 0.0191(3) Uani 1 1 d . U . . .
H2 H 0.841409 0.505133 0.587548 0.023 Uiso 1 1 calc R U . . .
C4 C 0.5983(2) 0.43826(18) 0.62224(15) 0.0199(3) Uani 1 1 d . U . . .
C9 C 0.5465(2) 0.34816(18) 0.50062(15) 0.0199(3) Uani 1 1 d . U . . .
H9 H 0.625907 0.343884 0.443652 0.024 Uiso 1 1 calc R U . . .
C11 C 0.2556(2) -0.03664(19) 0.40578(16) 0.0223(3) Uani 1 1 d . U . . .
H11 H 0.306254 0.012395 0.488676 0.027 Uiso 1 1 calc R U . . .
C15 C 0.1858(2) -0.03039(19) 0.19407(16) 0.0214(3) Uani 1 1 d . U . . .
H15 H 0.188438 0.022686 0.133163 0.026 Uiso 1 1 calc R U . . .
C5 C 0.4791(2) 0.43992(19) 0.70562(16) 0.0227(3) Uani 1 1 d . U . . .
H5 H 0.512078 0.498598 0.788555 0.027 Uiso 1 1 calc R U . . .
C10 C 0.2579(2) 0.04027(18) 0.31615(15) 0.0208(3) Uani 1 1 d . U . . .
C8 C 0.3809(2) 0.26644(18) 0.46459(16) 0.0217(3) Uani 1 1 d . U . . .
C12 C 0.1785(2) -0.1859(2) 0.37271(17) 0.0242(3) Uani 1 1 d . U . . .
H12 H 0.175858 -0.239123 0.433500 0.029 Uiso 1 1 calc R U . . .
C3 C 0.7927(2) 0.68065(18) 0.86141(15) 0.0204(3) Uani 1 1 d . U . . .
C7 C 0.2617(2) 0.26919(19) 0.54540(16) 0.0244(3) Uani 1 1 d . U . . .
H7 H 0.147513 0.213370 0.518809 0.029 Uiso 1 1 calc R U . . .
C16 C 1.2012(2) 0.99282(19) 0.76602(17) 0.0244(3) Uani 1 1 d . U . . .
H16A H 1.172857 1.072203 0.810089 0.029 Uiso 1 1 calc R U . . .
H16B H 1.148150 0.959390 0.678753 0.029 Uiso 1 1 calc R U . . .
C13 C 0.1052(2) -0.2579(2) 0.25128(17) 0.0251(3) Uani 1 1 d . U . . .
H13 H 0.052313 -0.359898 0.229025 0.030 Uiso 1 1 calc R U . . .
C18 C 1.3095(2) 0.6976(2) 0.90427(17) 0.0245(3) Uani 1 1 d . U . . .
H18A H 1.352697 0.798813 0.952695 0.029 Uiso 1 1 calc R U . . .
H18B H 1.375570 0.691876 0.832198 0.029 Uiso 1 1 calc R U . . .
C6 C 0.3136(2) 0.35601(19) 0.66687(17) 0.0252(3) Uani 1 1 d . U . . .
H6 H 0.233565 0.357408 0.723989 0.030 Uiso 1 1 calc R U . . .
C14 C 0.1100(2) -0.1794(2) 0.16258(17) 0.0241(3) Uani 1 1 d . U . . .
H14 H 0.060643 -0.228486 0.079390 0.029 Uiso 1 1 calc R U . . .
C19 C 1.3210(2) 0.6029(2) 0.98643(17) 0.0263(4) Uani 1 1 d . U . . .
H19A H 1.276912 0.502873 0.937779 0.039 Uiso 1 1 calc R U . . .
H19B H 1.256629 0.610517 1.058079 0.039 Uiso 1 1 calc R U . . .
H19C H 1.436970 0.633571 1.016925 0.039 Uiso 1 1 calc R U . . .
C17 C 1.3844(3) 1.0461(2) 0.7647(2) 0.0347(4) Uani 1 1 d . U . . .
H17A H 1.411353 0.971078 0.712204 0.052 Uiso 1 1 calc R U . . .
H17B H 1.435831 1.070199 0.850573 0.052 Uiso 1 1 calc R U . . .
H17C H 1.426215 1.131950 0.730597 0.052 Uiso 1 1 calc R U . . .

loop_
_atom_site_aniso_label
_atom_site_aniso_U_11
_atom_site_aniso_U_22
_atom_site_aniso_U_33
_atom_site_aniso_U_23
_atom_site_aniso_U_13
_atom_site_aniso_U_12
P1 0.0228(2) 0.0188(2) 0.0141(2) 0.00238(15) 0.00075(15) 0.00855(16)
O2 0.0230(5) 0.0227(5) 0.0179(5) 0.0042(4) -0.0014(4) 0.0087(4)
O4 0.0292(5) 0.0191(5) 0.0198(5) 0.0034(4) 0.0032(4) 0.0072(4)
O3 0.0254(6) 0.0271(6) 0.0160(6) 0.0026(5) 0.0029(5) 0.0103(5)
O1 0.0315(6) 0.0203(5) 0.0159(5) 0.0013(4) -0.0024(4) 0.0070(4)
N1 0.0269(8) 0.0251(7) 0.0211(7) -0.0006(6) -0.0001(6) 0.0089(6)
C1 0.0224(5) 0.0185(5) 0.0161(5) 0.0028(4) 0.0002(4) 0.0094(4)
C2 0.0237(6) 0.0185(6) 0.0166(6) 0.0029(5) 0.0008(5) 0.0107(5)
C4 0.0247(6) 0.0185(5) 0.0172(5) 0.0021(4) 0.0000(5) 0.0106(5)
C9 0.0256(6) 0.0182(6) 0.0165(6) 0.0023(5) 0.0004(5) 0.0106(5)
C11 0.0274(6) 0.0229(6) 0.0168(6) 0.0025(5) 0.0009(5) 0.0116(5)
C15 0.0250(6) 0.0230(6) 0.0167(6) 0.0015(5) -0.0010(5) 0.0120(5)
C5 0.0256(6) 0.0213(6) 0.0185(6) -0.0005(5) 0.0009(5) 0.0095(5)
C10 0.0252(6) 0.0206(5) 0.0165(5) 0.0014(5) -0.0001(5) 0.0107(5)
C8 0.0278(6) 0.0189(5) 0.0170(5) 0.0017(4) -0.0017(5) 0.0095(5)
C12 0.0296(7) 0.0235(6) 0.0206(6) 0.0042(5) 0.0038(5) 0.0126(5)
C3 0.0225(7) 0.0195(6) 0.0177(6) 0.0030(5) -0.0011(5) 0.0080(5)
C7 0.0258(6) 0.0220(6) 0.0215(6) 0.0007(5) -0.0005(5) 0.0082(5)
C16 0.0282(7) 0.0200(6) 0.0249(7) 0.0063(5) 0.0026(6) 0.0094(6)
C13 0.0282(7) 0.0227(6) 0.0227(6) 0.0005(5) 0.0030(5) 0.0112(5)
C18 0.0241(7) 0.0272(7) 0.0214(6) 0.0043(6) -0.0018(6) 0.0104(6)
C6 0.0261(7) 0.0236(6) 0.0214(6) -0.0007(5) 0.0029(5) 0.0088(5)
C14 0.0263(6) 0.0246(6) 0.0194(6) -0.0011(5) -0.0006(5) 0.0116(5)
C19 0.0298(9) 0.0331(9) 0.0195(8) 0.0056(7) 0.0006(7) 0.0169(7)
C17 0.0293(10) 0.0308(9) 0.0392(10) 0.0086(8) 0.0017(8) 0.0072(8)

loop_
_atom_type_symbol
_atom_type_description
_atom_type_scat_dispersion_real
_atom_type_scat_dispersion_imag
_atom_type_scat_source
C C 0.0033 0.0016 'International Tables Vol C Tables 4.2.6.8 and 6.1.1.4'
H H 0.0000 0.0000 'International Tables Vol C Tables 4.2.6.8 and 6.1.1.4'
N N 0.0061 0.0033 'International Tables Vol C Tables 4.2.6.8 and 6.1.1.4'
O O 0.0106 0.0060 'International Tables Vol C Tables 4.2.6.8 and 6.1.1.4'
P P 0.1023 0.0942 'International Tables Vol C Tables 4.2.6.8 and 6.1.1.4'

loop_
_geom_angle_atom_site_label_1
_geom_angle_atom_site_label_2
_geom_angle_atom_site_label_3
_geom_angle
_geom_angle_site_symmetry_1
_geom_angle_site_symmetry_3
_geom_angle_publ_flag
O2 P1 C1 100.81(8) . . ?
O4 P1 O2 102.69(7) . . ?
O4 P1 C1 106.29(7) . . ?
O3 P1 O2 116.82(7) . . ?
O3 P1 O4 116.03(7) . . ?
O3 P1 C1 112.51(8) . . ?
C18 O2 P1 119.81(11) . . ?
C16 O4 P1 122.78(11) . . ?
C10 O1 C8 118.12(13) . . ?
C2 C1 P1 118.70(13) . . ?
C2 C1 C3 125.50(16) . . ?
C3 C1 P1 115.80(12) . . ?
C1 C2 H2 114.6 . . ?
C1 C2 C4 130.70(16) . . ?
C4 C2 H2 114.6 . . ?
C9 C4 C2 116.17(15) . . ?
C5 C4 C2 124.83(15) . . ?
C5 C4 C9 119.00(16) . . ?
C4 C9 H9 120.1 . . ?
C8 C9 C4 119.82(16) . . ?
C8 C9 H9 120.1 . . ?
C10 C11 H11 120.4 . . ?
C12 C11 H11 120.4 . . ?
C12 C11 C10 119.30(16) . . ?
C10 C15 H15 120.5 . . ?
C14 C15 H15 120.5 . . ?
C14 C15 C10 119.04(17) . . ?
C4 C5 H5 120.1 . . ?
C6 C5 C4 119.82(16) . . ?
C6 C5 H5 120.1 . . ?
O1 C10 C11 123.19(15) . . ?
O1 C10 C15 115.87(15) . . ?
C15 C10 C11 120.88(16) . . ?
C9 C8 O1 117.14(16) . . ?
C9 C8 C7 121.70(16) . . ?
C7 C8 O1 120.97(16) . . ?
C11 C12 H12 119.8 . . ?
C11 C12 C13 120.43(17) . . ?
C13 C12 H12 119.8 . . ?
N1 C3 C1 175.63(19) . . ?
C8 C7 H7 120.8 . . ?
C8 C7 C6 118.35(17) . . ?
C6 C7 H7 120.8 . . ?
O4 C16 H16A 109.6 . . ?
O4 C16 H16B 109.6 . . ?
O4 C16 C17 110.30(15) . . ?
H16A C16 H16B 108.1 . . ?
C17 C16 H16A 109.6 . . ?
C17 C16 H16B 109.6 . . ?
C12 C13 H13 120.2 . . ?
C12 C13 C14 119.52(17) . . ?
C14 C13 H13 120.2 . . ?
O2 C18 H18A 110.2 . . ?
O2 C18 H18B 110.2 . . ?
O2 C18 C19 107.56(15) . . ?
H18A C18 H18B 108.5 . . ?
C19 C18 H18A 110.2 . . ?
C19 C18 H18B 110.2 . . ?
C5 C6 C7 121.28(17) . . ?
C5 C6 H6 119.4 . . ?
C7 C6 H6 119.4 . . ?
C15 C14 C13 120.83(16) . . ?
C15 C14 H14 119.6 . . ?
C13 C14 H14 119.6 . . ?
C18 C19 H19A 109.5 . . ?
C18 C19 H19B 109.5 . . ?
C18 C19 H19C 109.5 . . ?
H19A C19 H19B 109.5 . . ?
H19A C19 H19C 109.5 . . ?
H19B C19 H19C 109.5 . . ?
C16 C17 H17A 109.5 . . ?
C16 C17 H17B 109.5 . . ?
C16 C17 H17C 109.5 . . ?
H17A C17 H17B 109.5 . . ?
H17A C17 H17C 109.5 . . ?
H17B C17 H17C 109.5 . . ?

loop_
_geom_bond_atom_site_label_1
_geom_bond_atom_site_label_2
_geom_bond_distance
_geom_bond_site_symmetry_2
_geom_bond_publ_flag
P1 O2 1.5751(13) . ?
P1 O4 1.5732(13) . ?
P1 O3 1.4673(13) . ?
P1 C1 1.7941(19) . ?
O2 C18 1.468(2) . ?
O4 C16 1.465(2) . ?
O1 C10 1.384(2) . ?
O1 C8 1.397(2) . ?
N1 C3 1.149(2) . ?
C1 C2 1.353(2) . ?
C1 C3 1.440(2) . ?
C2 H2 0.9500 . ?
C2 C4 1.460(2) . ?
C4 C9 1.408(2) . ?
C4 C5 1.402(2) . ?
C9 H9 0.9500 . ?
C9 C8 1.374(3) . ?
C11 H11 0.9500 . ?
C11 C10 1.392(2) . ?
C11 C12 1.390(3) . ?
C15 H15 0.9500 . ?
C15 C10 1.391(2) . ?
C15 C14 1.387(3) . ?
C5 H5 0.9500 . ?
C5 C6 1.381(3) . ?
C8 C7 1.386(3) . ?
C12 H12 0.9500 . ?
C12 C13 1.390(2) . ?
C7 H7 0.9500 . ?
C7 C6 1.396(2) . ?
C16 H16A 0.9900 . ?
C16 H16B 0.9900 . ?
C16 C17 1.493(3) . ?
C13 H13 0.9500 . ?
C13 C14 1.391(3) . ?
C18 H18A 0.9900 . ?
C18 H18B 0.9900 . ?
C18 C19 1.505(3) . ?
C6 H6 0.9500 . ?
C14 H14 0.9500 . ?
C19 H19A 0.9800 . ?
C19 H19B 0.9800 . ?
C19 H19C 0.9800 . ?
C17 H17A 0.9800 . ?
C17 H17B 0.9800 . ?
C17 H17C 0.9800 . ?

loop_
_geom_torsion_atom_site_label_1
_geom_torsion_atom_site_label_2
_geom_torsion_atom_site_label_3
_geom_torsion_atom_site_label_4
_geom_torsion
_geom_torsion_site_symmetry_1
_geom_torsion_site_symmetry_2
_geom_torsion_site_symmetry_3
_geom_torsion_site_symmetry_4
_geom_torsion_publ_flag
P1 O2 C18 C19 -172.86(11) . . . . ?
P1 O4 C16 C17 -89.17(17) . . . . ?
P1 C1 C2 C4 178.78(14) . . . . ?
O2 P1 O4 C16 146.02(13) . . . . ?
O2 P1 C1 C2 -107.88(14) . . . . ?
O2 P1 C1 C3 71.67(14) . . . . ?
O4 P1 O2 C18 -63.98(13) . . . . ?
O4 P1 C1 C2 145.34(14) . . . . ?
O4 P1 C1 C3 -35.11(14) . . . . ?
O3 P1 O2 C18 64.17(14) . . . . ?
O3 P1 O4 C16 17.37(16) . . . . ?
O3 P1 C1 C2 17.32(17) . . . . ?
O3 P1 C1 C3 -163.13(12) . . . . ?
O1 C8 C7 C6 -176.03(16) . . . . ?
C1 P1 O2 C18 -173.60(12) . . . . ?
C1 P1 O4 C16 -108.55(14) . . . . ?
C1 C2 C4 C9 173.70(17) . . . . ?
C1 C2 C4 C5 -5.7(3) . . . . ?
C2 C4 C9 C8 -177.85(16) . . . . ?
C2 C4 C5 C6 178.13(17) . . . . ?
C4 C9 C8 O1 174.72(15) . . . . ?
C4 C9 C8 C7 -0.4(3) . . . . ?
C4 C5 C6 C7 -0.2(3) . . . . ?
C9 C4 C5 C6 -1.3(3) . . . . ?
C9 C8 C7 C6 -1.1(3) . . . . ?
C11 C12 C13 C14 0.2(3) . . . . ?
C5 C4 C9 C8 1.6(2) . . . . ?
C10 O1 C8 C9 118.17(18) . . . . ?
C10 O1 C8 C7 -66.6(2) . . . . ?
C10 C11 C12 C13 0.4(3) . . . . ?
C10 C15 C14 C13 0.1(3) . . . . ?
C8 O1 C10 C11 -15.5(3) . . . . ?
C8 O1 C10 C15 167.19(16) . . . . ?
C8 C7 C6 C5 1.4(3) . . . . ?
C12 C11 C10 O1 -177.87(16) . . . . ?
C12 C11 C10 C15 -0.7(3) . . . . ?
C12 C13 C14 C15 -0.5(3) . . . . ?
C3 C1 C2 C4 -0.7(3) . . . . ?
C14 C15 C10 O1 177.81(16) . . . . ?
C14 C15 C10 C11 0.5(3) . . . . ?

loop_
_publcif_info_exptl_table_extra_item
sin_theta_over_lambda_max

loop_
_publcif_info_exptl_table_header_item
?
